data_4350054
loop_
_publ_author_name
'Chen, Xiu-Qin'
'Cai, You-De'
'Ye, Yi-Shan'
'Tong, Ming-Liang'
'Bao, Xin'

_publ_section_title
;
 Investigation of SCO property--structural relationships in a family of
 mononuclear Fe(ii) complexes
;
_journal_issue 8
_journal_name_full 'Inorganic Chemistry Frontiers'
_journal_page_first 2194
_journal_paper_doi 10.1039/C9QI00577C
_journal_volume 6
_journal_year 2019
_chemical_formula_moiety 'C30 H36 B2 Fe N6'
_chemical_formula_sum 'C30 H36 B2 Fe N6'
_chemical_formula_weight 558.12
_space_group_crystal_system monoclinic
_space_group_IT_number 15
_space_group_name_Hall '-C 2yc'
_space_group_name_H-M_alt 'C 1 2/c 1'
_atom_sites_solution_hydrogens geom
_audit_creation_date 2017-11-27
_audit_creation_method
;
Olex2 1.2
(compiled 2015.09.30 svn.r3233 for OlexSys, GUI svn.r5103)
;
_audit_update_record
;
2019-05-17 deposited with the CCDC.	2019-07-16 downloaded from the CCDC.
;
_cell_angle_alpha 90
_cell_angle_beta 93.971(4)
_cell_angle_gamma 90
_cell_formula_units_Z 4
_cell_length_a 9.1122(10)
_cell_length_b 18.0717(16)
_cell_length_c 18.0770(18)
_cell_measurement_reflns_used 5372
_cell_measurement_temperature 298(2)
_cell_measurement_theta_max 25.789
_cell_measurement_theta_min 2.508
_cell_volume 2969.6(5)
_computing_molecular_graphics 'Olex2 (Dolomanov et al., 2009)'
_computing_publication_material 'Olex2 (Dolomanov et al., 2009)'
_computing_structure_refinement 'XL (Sheldrick, 2008)'
_diffrn_ambient_temperature 298.15
_diffrn_measured_fraction_theta_full 0.998
_diffrn_measured_fraction_theta_max 0.996
_diffrn_measurement_device_type 'Bruker APEX-II CCD'
_diffrn_measurement_method '\f and \w scans'
_diffrn_radiation_type MoK\a
_diffrn_radiation_wavelength 0.71073
_diffrn_reflns_av_R_equivalents 0.0439
_diffrn_reflns_av_unetI/netI 0.0374
_diffrn_reflns_Laue_measured_fraction_full 0.998
_diffrn_reflns_Laue_measured_fraction_max 0.996
_diffrn_reflns_limit_h_max 11
_diffrn_reflns_limit_h_min -11
_diffrn_reflns_limit_k_max 22
_diffrn_reflns_limit_k_min -23
_diffrn_reflns_limit_l_max 23
_diffrn_reflns_limit_l_min -20
_diffrn_reflns_number 16864
_diffrn_reflns_point_group_measured_fraction_full 0.998
_diffrn_reflns_point_group_measured_fraction_max 0.996
_diffrn_reflns_theta_full 26.000
_diffrn_reflns_theta_max 27.546
_diffrn_reflns_theta_min 2.508
_diffrn_standards_number 0
_exptl_absorpt_coefficient_mu 0.537
_exptl_absorpt_correction_T_max 0.7456
_exptl_absorpt_correction_T_min 0.6834
_exptl_absorpt_correction_type multi-scan
_exptl_absorpt_process_details
;
SADABS-2014/5 (Bruker,2014/5) was used for absorption correction.
wR2(int) was 0.0608 before and 0.0469 after correction.
The Ratio of minimum to maximum transmission is 0.9166.
The \l/2 correction factor is Not present.
;
_exptl_crystal_colour yellow
_exptl_crystal_colour_primary yellow
_exptl_crystal_density_diffrn 1.248
_exptl_crystal_description plate
_exptl_crystal_F_000 1176
_exptl_crystal_size_max 0.159
_exptl_crystal_size_mid 0.095
_exptl_crystal_size_min 0.076
_refine_diff_density_max 0.192
_refine_diff_density_min -0.266
_refine_diff_density_rms 0.046
_refine_ls_extinction_method none
_refine_ls_goodness_of_fit_ref 1.063
_refine_ls_hydrogen_treatment constr
_refine_ls_matrix_type full
_refine_ls_number_parameters 178
_refine_ls_number_reflns 3422
_refine_ls_number_restraints 0
_refine_ls_restrained_S_all 1.063
_refine_ls_R_factor_all 0.0633
_refine_ls_R_factor_gt 0.0409
_refine_ls_shift/su_max 0.000
_refine_ls_shift/su_mean 0.000
_refine_ls_structure_factor_coef Fsqd
_refine_ls_weighting_details 'w=1/[\s^2^(Fo^2^)+(0.0345P)^2^+2.4288P] where P=(Fo^2^+2Fc^2^)/3'
_refine_ls_weighting_scheme calc
_refine_ls_wR_factor_gt 0.0856
_refine_ls_wR_factor_ref 0.0923
_reflns_Friedel_coverage 0.000
_reflns_number_gt 2662
_reflns_number_total 3422
_reflns_threshold_expression 'I > 2\s(I)'
_cod_data_source_file c9qi00577c2.cif
_cod_data_source_block b
_cod_database_code 4350054
_shelx_space_group_comment
;
The symmetry employed for this shelxl refinement is uniquely defined
by the following loop, which should always be used as a source of
symmetry information in preference to the above space-group names.
They are only intended as comments.
;
_olex2_refinement_description
;
1. Fixed Uiso
 At 1.2 times of:
  All C(H) groups, All C(H,H) groups
 At 1.5 times of:
  All B(H,H,H) groups
2.a Secondary CH2 refined with riding coordinates:
 C6(H6A,H6B), C7(H7A,H7B), C8(H8A,H8B)
2.b Aromatic/amide H refined with riding coordinates:
 C1(H1), C2(H2), C3(H3), C4(H4), C14(H14), C13(H13), C12(H12), C11(H11),
 C10(H10)
2.c Idealised Me refined as rotating group:
 B1(H1A,H1B,H1C)
;
_shelx_shelxl_version_number 2014/7
_olex2_submission_special_instructions 'No special instructions were received'

loop_
_space_group_symop_operation_xyz
'x, y, z'
'-x, y, -z+1/2'
'x+1/2, y+1/2, z'
'-x+1/2, y+1/2, -z+1/2'
'-x, -y, -z'
'x, -y, z-1/2'
'-x+1/2, -y+1/2, -z'
'x+1/2, -y+1/2, z-1/2'

loop_
_atom_site_label
_atom_site_type_symbol
_atom_site_fract_x
_atom_site_fract_y
_atom_site_fract_z
_atom_site_U_iso_or_equiv
_atom_site_adp_type
_atom_site_occupancy
_atom_site_site_symmetry_order
_atom_site_calc_flag
_atom_site_refinement_flags_posn
_atom_site_refinement_flags_adp
_atom_site_refinement_flags_occupancy
Fe1 Fe 0.5000 0.35734(2) 0.7500 0.03087(12) Uani 1 2 d S T P
N1 N 0.59167(17) 0.36663(8) 0.64205(8) 0.0357(4) Uani 1 1 d . . .
N2 N 0.37345(16) 0.45222(8) 0.69427(8) 0.0318(3) Uani 1 1 d . . .
N3 N 0.3329(2) 0.28467(9) 0.71033(10) 0.0450(4) Uani 1 1 d . . .
C1 C 0.7166(2) 0.33535(11) 0.62133(11) 0.0406(5) Uani 1 1 d . . .
H1 H 0.7790 0.3125 0.6573 0.049 Uiso 1 1 calc R . .
C2 C 0.7556(2) 0.33581(12) 0.54951(12) 0.0477(5) Uani 1 1 d . . .
H2 H 0.8433 0.3141 0.5372 0.057 Uiso 1 1 calc R . .
C3 C 0.6635(3) 0.36873(12) 0.49590(12) 0.0531(6) Uani 1 1 d . . .
H3 H 0.6865 0.3686 0.4466 0.064 Uiso 1 1 calc R . .
C4 C 0.5361(2) 0.40198(11) 0.51648(11) 0.0452(5) Uani 1 1 d . . .
H4 H 0.4726 0.4251 0.4812 0.054 Uiso 1 1 calc R . .
C5 C 0.5041(2) 0.40048(10) 0.59004(10) 0.0344(4) Uani 1 1 d . . .
C6 C 0.3630(2) 0.43395(11) 0.61432(10) 0.0369(4) Uani 1 1 d . . .
H6A H 0.3408 0.4786 0.5859 0.044 Uiso 1 1 calc R . .
H6B H 0.2829 0.3993 0.6040 0.044 Uiso 1 1 calc R . .
C7 C 0.4693(2) 0.51762(10) 0.70992(10) 0.0353(4) Uani 1 1 d . . .
H7A H 0.4129 0.5625 0.6999 0.042 Uiso 1 1 calc R . .
H7B H 0.5497 0.5170 0.6775 0.042 Uiso 1 1 calc R . .
C8 C 0.2225(2) 0.46325(11) 0.72085(11) 0.0370(4) Uani 1 1 d . . .
H8A H 0.2329 0.4807 0.7717 0.044 Uiso 1 1 calc R . .
H8B H 0.1736 0.4156 0.7211 0.044 Uiso 1 1 calc R . .
C9 C 0.1247(2) 0.51644(11) 0.67622(11) 0.0367(4) Uani 1 1 d . . .
C14 C 0.0227(2) 0.49011(13) 0.62219(13) 0.0536(6) Uani 1 1 d . . .
H14 H 0.0151 0.4395 0.6135 0.064 Uiso 1 1 calc R . .
C13 C -0.0677(3) 0.53842(18) 0.58115(15) 0.0747(8) Uani 1 1 d . . .
H13 H -0.1369 0.5200 0.5456 0.090 Uiso 1 1 calc R . .
C12 C -0.0561(3) 0.61334(18) 0.59236(17) 0.0786(9) Uani 1 1 d . . .
H12 H -0.1157 0.6457 0.5638 0.094 Uiso 1 1 calc R . .
C11 C 0.0441(3) 0.64012(14) 0.64606(18) 0.0699(8) Uani 1 1 d . . .
H11 H 0.0522 0.6909 0.6538 0.084 Uiso 1 1 calc R . .
C10 C 0.1328(2) 0.59249(12) 0.68850(13) 0.0498(5) Uani 1 1 d . . .
H10 H 0.1984 0.6112 0.7256 0.060 Uiso 1 1 calc R . .
C15 C 0.2345(2) 0.25650(11) 0.68018(12) 0.0453(5) Uani 1 1 d . . .
B1 B 0.0992(4) 0.2195(2) 0.6356(2) 0.0955(13) Uani 1 1 d . . .
H1A H 0.0905 0.2389 0.5860 0.143 Uiso 1 1 calc GR . .
H1B H 0.0110 0.2301 0.6597 0.143 Uiso 1 1 calc GR . .
H1C H 0.1136 0.1669 0.6338 0.143 Uiso 1 1 calc GR . .

loop_
_atom_site_aniso_label
_atom_site_aniso_U_11
_atom_site_aniso_U_22
_atom_site_aniso_U_33
_atom_site_aniso_U_23
_atom_site_aniso_U_13
_atom_site_aniso_U_12
Fe1 0.0306(2) 0.0311(2) 0.0307(2) 0.000 0.00099(14) 0.000
N1 0.0321(8) 0.0401(9) 0.0350(8) -0.0034(7) 0.0026(7) 0.0038(7)
N2 0.0285(8) 0.0347(8) 0.0325(8) 0.0007(6) 0.0052(6) 0.0013(6)
N3 0.0452(10) 0.0402(9) 0.0490(10) -0.0065(8) -0.0017(8) -0.0030(8)
C1 0.0350(11) 0.0424(10) 0.0445(11) -0.0054(9) 0.0027(9) 0.0058(8)
C2 0.0436(12) 0.0492(12) 0.0517(13) -0.0133(10) 0.0141(10) 0.0046(9)
C3 0.0628(15) 0.0599(14) 0.0383(11) -0.0086(10) 0.0150(11) 0.0055(11)
C4 0.0513(13) 0.0503(12) 0.0341(10) -0.0023(9) 0.0032(9) 0.0072(10)
C5 0.0344(10) 0.0364(10) 0.0324(10) -0.0030(8) 0.0021(8) 0.0004(8)
C6 0.0332(10) 0.0454(11) 0.0320(10) 0.0021(8) 0.0014(8) 0.0062(8)
C7 0.0330(10) 0.0318(9) 0.0420(11) 0.0048(8) 0.0093(8) 0.0014(8)
C8 0.0300(10) 0.0427(10) 0.0390(10) 0.0029(8) 0.0070(8) 0.0025(8)
C9 0.0283(10) 0.0441(11) 0.0388(10) -0.0013(8) 0.0106(8) 0.0050(8)
C14 0.0392(12) 0.0591(13) 0.0618(14) -0.0126(11) -0.0010(10) 0.0107(10)
C13 0.0529(16) 0.111(2) 0.0584(16) -0.0127(15) -0.0084(12) 0.0314(16)
C12 0.0722(19) 0.095(2) 0.0706(18) 0.0224(16) 0.0161(15) 0.0496(17)
C11 0.0619(17) 0.0512(14) 0.100(2) 0.0092(14) 0.0275(16) 0.0242(13)
C10 0.0404(12) 0.0467(12) 0.0635(14) -0.0104(10) 0.0128(10) 0.0098(9)
C15 0.0443(12) 0.0386(11) 0.0522(12) -0.0044(9) -0.0017(10) 0.0050(9)
B1 0.050(2) 0.107(3) 0.125(3) -0.033(2) -0.030(2) -0.0060(18)

loop_
_atom_type_symbol
_atom_type_description
_atom_type_scat_dispersion_real
_atom_type_scat_dispersion_imag
_atom_type_scat_source
C C 0.0033 0.0016 'International Tables Vol C Tables 4.2.6.8 and 6.1.1.4'
H H 0.0000 0.0000 'International Tables Vol C Tables 4.2.6.8 and 6.1.1.4'
B B 0.0013 0.0007 'International Tables Vol C Tables 4.2.6.8 and 6.1.1.4'
Fe Fe 0.3463 0.8444 'International Tables Vol C Tables 4.2.6.8 and 6.1.1.4'
N N 0.0061 0.0033 'International Tables Vol C Tables 4.2.6.8 and 6.1.1.4'

loop_
_geom_angle_atom_site_label_1
_geom_angle_atom_site_label_2
_geom_angle_atom_site_label_3
_geom_angle
_geom_angle_site_symmetry_1
_geom_angle_site_symmetry_3
N1 Fe1 N1 171.17(8) 2_656 .
N1 Fe1 N2 97.18(5) 2_656 .
N1 Fe1 N2 76.02(5) . .
N1 Fe1 N2 97.18(5) . 2_656
N1 Fe1 N2 76.02(5) 2_656 2_656
N2 Fe1 N2 81.52(8) 2_656 .
N3 Fe1 N1 92.30(6) 2_656 .
N3 Fe1 N1 93.22(6) 2_656 2_656
N3 Fe1 N1 92.30(6) . 2_656
N3 Fe1 N1 93.22(6) . .
N3 Fe1 N2 163.97(6) . 2_656
N3 Fe1 N2 89.24(6) 2_656 2_656
N3 Fe1 N2 89.24(6) . .
N3 Fe1 N2 163.97(6) 2_656 .
N3 Fe1 N3 102.53(9) . 2_656
C1 N1 Fe1 126.84(13) . .
C5 N1 Fe1 114.63(12) . .
C5 N1 C1 118.09(16) . .
C6 N2 Fe1 105.20(10) . .
C6 N2 C7 111.17(14) . .
C6 N2 C8 110.12(14) . .
C7 N2 Fe1 104.09(10) . .
C7 N2 C8 111.89(14) . .
C8 N2 Fe1 114.07(11) . .
C15 N3 Fe1 166.73(18) . .
N1 C1 H1 118.6 . .
N1 C1 C2 122.74(19) . .
C2 C1 H1 118.6 . .
C1 C2 H2 120.5 . .
C1 C2 C3 119.05(19) . .
C3 C2 H2 120.5 . .
C2 C3 H3 120.6 . .
C2 C3 C4 118.86(19) . .
C4 C3 H3 120.6 . .
C3 C4 H4 120.4 . .
C3 C4 C5 119.2(2) . .
C5 C4 H4 120.4 . .
N1 C5 C4 121.98(17) . .
N1 C5 C6 117.15(16) . .
C4 C5 C6 120.79(17) . .
N2 C6 C5 111.97(15) . .
N2 C6 H6A 109.2 . .
N2 C6 H6B 109.2 . .
C5 C6 H6A 109.2 . .
C5 C6 H6B 109.2 . .
H6A C6 H6B 107.9 . .
N2 C7 C7 110.82(12) . 2_656
N2 C7 H7A 109.5 . .
N2 C7 H7B 109.5 . .
C7 C7 H7A 109.5 2_656 .
C7 C7 H7B 109.5 2_656 .
H7A C7 H7B 108.1 . .
N2 C8 H8A 108.3 . .
N2 C8 H8B 108.3 . .
N2 C8 C9 115.75(15) . .
H8A C8 H8B 107.4 . .
C9 C8 H8A 108.3 . .
C9 C8 H8B 108.3 . .
C14 C9 C8 120.10(18) . .
C14 C9 C10 118.5(2) . .
C10 C9 C8 121.40(19) . .
C9 C14 H14 119.7 . .
C13 C14 C9 120.5(2) . .
C13 C14 H14 119.7 . .
C14 C13 H13 119.7 . .
C12 C13 C14 120.5(3) . .
C12 C13 H13 119.7 . .
C13 C12 H12 120.3 . .
C13 C12 C11 119.5(2) . .
C11 C12 H12 120.3 . .
C12 C11 H11 119.7 . .
C12 C11 C10 120.6(2) . .
C10 C11 H11 119.7 . .
C9 C10 H10 119.8 . .
C11 C10 C9 120.3(2) . .
C11 C10 H10 119.8 . .
N3 C15 B1 177.7(3) . .
C15 B1 H1A 109.5 . .
C15 B1 H1B 109.5 . .
C15 B1 H1C 109.5 . .
H1A B1 H1B 109.5 . .
H1A B1 H1C 109.5 . .
H1B B1 H1C 109.5 . .

loop_
_geom_bond_atom_site_label_1
_geom_bond_atom_site_label_2
_geom_bond_distance
_geom_bond_site_symmetry_2
Fe1 N1 2.1817(15) 2_656
Fe1 N1 2.1818(15) .
Fe1 N2 2.2635(15) 2_656
Fe1 N2 2.2635(15) .
Fe1 N3 2.0991(18) 2_656
Fe1 N3 2.0990(18) .
N1 C1 1.347(2) .
N1 C5 1.338(2) .
N2 C6 1.479(2) .
N2 C7 1.485(2) .
N2 C8 1.501(2) .
N3 C15 1.137(3) .
C1 H1 0.9300 .
C1 C2 1.370(3) .
C2 H2 0.9300 .
C2 C3 1.373(3) .
C3 H3 0.9300 .
C3 C4 1.381(3) .
C4 H4 0.9300 .
C4 C5 1.381(3) .
C5 C6 1.513(3) .
C6 H6A 0.9700 .
C6 H6B 0.9700 .
C7 C7 1.517(4) 2_656
C7 H7A 0.9700 .
C7 H7B 0.9700 .
C8 H8A 0.9700 .
C8 H8B 0.9700 .
C8 C9 1.507(3) .
C9 C14 1.385(3) .
C9 C10 1.393(3) .
C14 H14 0.9300 .
C14 C13 1.381(3) .
C13 H13 0.9300 .
C13 C12 1.372(4) .
C12 H12 0.9300 .
C12 C11 1.374(4) .
C11 H11 0.9300 .
C11 C10 1.377(3) .
C10 H10 0.9300 .
C15 B1 1.575(4) .
B1 H1A 0.9600 .
B1 H1B 0.9600 .
B1 H1C 0.9600 .

loop_
_geom_torsion_atom_site_label_1
_geom_torsion_atom_site_label_2
_geom_torsion_atom_site_label_3
_geom_torsion_atom_site_label_4
_geom_torsion
_geom_torsion_site_symmetry_4
Fe1 N1 C1 C2 170.88(15) .
Fe1 N1 C5 C4 -170.92(15) .
Fe1 N1 C5 C6 5.9(2) .
Fe1 N2 C6 C5 -39.69(17) .
Fe1 N2 C7 C7 -43.76(18) 2_656
Fe1 N2 C8 C9 -169.54(13) .
N1 C1 C2 C3 -0.7(3) .
N1 C5 C6 N2 24.6(2) .
N2 C8 C9 C14 97.0(2) .
N2 C8 C9 C10 -83.7(2) .
C1 N1 C5 C4 2.1(3) .
C1 N1 C5 C6 178.88(17) .
C1 C2 C3 C4 1.6(3) .
C2 C3 C4 C5 -0.7(3) .
C3 C4 C5 N1 -1.1(3) .
C3 C4 C5 C6 -177.85(19) .
C4 C5 C6 N2 -158.49(17) .
C5 N1 C1 C2 -1.1(3) .
C6 N2 C7 C7 -156.53(16) 2_656
C6 N2 C8 C9 -51.5(2) .
C7 N2 C6 C5 72.38(19) .
C7 N2 C8 C9 72.6(2) .
C8 N2 C6 C5 -163.03(15) .
C8 N2 C7 C7 79.89(19) 2_656
C8 C9 C14 C13 179.8(2) .
C8 C9 C10 C11 178.79(19) .
C9 C14 C13 C12 1.1(4) .
C14 C9 C10 C11 -2.0(3) .
C14 C13 C12 C11 -1.4(4) .
C13 C12 C11 C10 0.0(4) .
C12 C11 C10 C9 1.7(4) .
C10 C9 C14 C13 0.6(3) .
